data_4068409
loop_
_publ_author_name
'Tapu, Daniela'
'Owens, Clayton'
'VanDerveer, Donald'
'Gwaltney, Kevin'

_publ_section_title
;
 The First Phenanthrene-Fused Imidazol-2-ylidene and Its Transition-Metal
 Complexes
;
_journal_issue 1
_journal_name_full Organometallics
_journal_page_first 270
_journal_paper_doi 10.1021/om800822m
_journal_volume 28
_journal_year 2009
_chemical_formula_moiety 'C31 H38 Cl N2 Rh, C H Cl3'
_chemical_formula_sum 'C32 H39 Cl4 N2 Rh'
_chemical_formula_weight 696.36
_chemical_name_systematic
; 
 ? 
;
_space_group_IT_number 14
_symmetry_cell_setting monoclinic
_symmetry_space_group_name_Hall '-P 2yn'
_symmetry_space_group_name_H-M 'P 1 21/n 1'
_atom_sites_solution_hydrogens geom
_atom_sites_solution_primary direct
_atom_sites_solution_secondary difmap
_audit_creation_method SHELXL-97
_cell_angle_alpha 90.00
_cell_angle_beta 101.36(3)
_cell_angle_gamma 90.00
_cell_formula_units_Z 4
_cell_length_a 9.1656(18)
_cell_length_b 18.482(4)
_cell_length_c 18.705(4)
_cell_measurement_reflns_used 9249
_cell_measurement_temperature 153(2)
_cell_measurement_theta_max 26.3626
_cell_measurement_theta_min 2.4798
_cell_volume 3106.5(12)
_computing_cell_refinement 'CrystalClear (Rigaku/MSC,2001)'
_computing_data_collection 'CrystalClear (Rigaku/MSC,2001)'
_computing_data_reduction 'CrystalClear (Rigaku/MSC,2001)'
_computing_molecular_graphics 'SHELXTL 6.10 (Bruker AXS,2000)'
_computing_publication_material 'SHELXTL 6.10 (Bruker AXS,2000)'
_computing_structure_refinement 'SHELXTL 6.10 (Bruker AXS,2000)'
_computing_structure_solution 'SHELXTL 6.10 (Bruker AXS,2000)'
_diffrn_ambient_temperature 153(2)
_diffrn_detector_area_resol_mean 14.6306
_diffrn_measured_fraction_theta_full 0.997
_diffrn_measured_fraction_theta_max 0.997
_diffrn_measurement_details
;
scan:
    Number of images: 260
               Slice: -40.0000 - 90.0000
         Image width: 0.5000
            Exp time: 5.0000
       Rotation axis: Omega
               Omega: 0.0000
                 Chi: 45.0000
                 Phi: 0.0000
                 XTD: 27.5905
              2theta: -0.0724
scan:
    Number of images: 220
               Slice: -30.0000 - 80.0000
         Image width: 0.5000
            Exp time: 5.0000
       Rotation axis: Omega
               Omega: 0.0000
                 Chi: 45.0000
                 Phi: 90.0000
                 XTD: 27.5905
              2theta: -0.0724

;
_diffrn_measurement_device
;
Mercury CCD (2x2 bin mode)
;
_diffrn_measurement_device_details
;
AFC8: Eulerian 3 circle
;
_diffrn_measurement_method omega
_diffrn_radiation_detector CCD
_diffrn_radiation_monochromator 'Graphite Monochromator'
_diffrn_radiation_source 'Sealed Tube'
_diffrn_radiation_type MoK\a
_diffrn_radiation_wavelength 0.71073
_diffrn_reflns_av_R_equivalents 0.0259
_diffrn_reflns_av_sigmaI/netI 0.0258
_diffrn_reflns_limit_h_max 10
_diffrn_reflns_limit_h_min -10
_diffrn_reflns_limit_k_max 22
_diffrn_reflns_limit_k_min -14
_diffrn_reflns_limit_l_max 22
_diffrn_reflns_limit_l_min -22
_diffrn_reflns_number 20913
_diffrn_reflns_reduction_process 'Lp corrections applied'
_diffrn_reflns_theta_full 25.15
_diffrn_reflns_theta_max 25.15
_diffrn_reflns_theta_min 2.48
_diffrn_standards_decay_% 0
_diffrn_standards_interval_count 0
_diffrn_standards_interval_time 0
_diffrn_standards_number 0
_exptl_absorpt_coefficient_mu 0.919
_exptl_absorpt_correction_T_max 0.8595
_exptl_absorpt_correction_T_min 0.6935
_exptl_absorpt_correction_type multi-scan
_exptl_absorpt_process_details 'REQAB, Rigaku/MSC, The Woodlands, TX, USA, 1999.'
_exptl_crystal_colour yellow
_exptl_crystal_density_diffrn 1.489
_exptl_crystal_density_method 'not measured'
_exptl_crystal_description chip
_exptl_crystal_F_000 1432
_exptl_crystal_size_max 0.43
_exptl_crystal_size_mid 0.22
_exptl_crystal_size_min 0.17
_refine_diff_density_max 1.102
_refine_diff_density_min -0.632
_refine_diff_density_rms 0.074
_refine_ls_extinction_method none
_refine_ls_goodness_of_fit_ref 1.121
_refine_ls_hydrogen_treatment constr
_refine_ls_matrix_type full
_refine_ls_number_parameters 388
_refine_ls_number_reflns 5538
_refine_ls_number_restraints 7
_refine_ls_restrained_S_all 1.126
_refine_ls_R_factor_all 0.0414
_refine_ls_R_factor_gt 0.0354
_refine_ls_shift/su_max 0.001
_refine_ls_shift/su_mean 0.000
_refine_ls_structure_factor_coef Fsqd
_refine_ls_weighting_details 'calc w=1/[\s^2^(Fo^2^)+(0.0336P)^2^+3.6408P] where P=(Fo^2^+2Fc^2^)/3'
_refine_ls_weighting_scheme calc
_refine_ls_wR_factor_gt 0.0803
_refine_ls_wR_factor_ref 0.0852
_reflns_number_gt 4911
_reflns_number_total 5538
_reflns_threshold_expression >2sigma(I)
_cod_data_source_file om800822m_si_002.cif
_cod_data_source_block dt043
_cod_depositor_comments
;
The following automatic conversions were performed:

'_symmetry_cell_setting' value 'Monoclinic' changed to 'monoclinic'
according to /home/saulius/struct/CIF-dictionaries/cif_core.dic
dictionary named 'cif_core.dic' version 2.4.2 from 2011-04-26.

Automatic conversion script
Id: cif_fix_values 1715 2011-07-08 13:25:40Z adriana 
;
_cod_original_cell_volume 3106.5(11)
_cod_original_sg_symbol_H-M P2(1)/n
_cod_database_code 4068409

loop_
_symmetry_equiv_pos_as_xyz
'x, y, z'
'-x+1/2, y+1/2, -z+1/2'
'-x, -y, -z'
'x-1/2, -y-1/2, z-1/2'

loop_
_atom_site_label
_atom_site_type_symbol
_atom_site_fract_x
_atom_site_fract_y
_atom_site_fract_z
_atom_site_U_iso_or_equiv
_atom_site_adp_type
_atom_site_occupancy
_atom_site_symmetry_multiplicity
_atom_site_calc_flag
_atom_site_refinement_flags
Rh1 Rh 0.26513(2) 0.609826(12) 0.251626(11) 0.02102(9) Uani 1 1 d .
Cl1 Cl 0.06397(9) 0.64227(5) 0.15702(4) 0.0383(2) Uani 1 1 d .
N2 N 0.0668(3) 0.63399(13) 0.36146(12) 0.0219(5) Uani 1 1 d .
N1 N 0.0572(3) 0.52166(13) 0.32707(13) 0.0228(5) Uani 1 1 d .
C2 C 0.1199(3) 0.58661(16) 0.31757(15) 0.0234(6) Uani 1 1 d .
C3A C -0.0312(3) 0.59931(15) 0.39901(14) 0.0218(6) Uani 1 1 d .
C4 C -0.1122(3) 0.62637(16) 0.45209(15) 0.0240(6) Uani 1 1 d .
C5 C -0.1054(3) 0.69848(17) 0.47728(15) 0.0283(7) Uani 1 1 d .
H5A H -0.0423 0.7320 0.4596 0.034 Uiso 1 1 calc R
C6 C -0.1882(4) 0.72114(18) 0.52688(16) 0.0332(7) Uani 1 1 d .
H6A H -0.1831 0.7701 0.5426 0.040 Uiso 1 1 calc R
C7 C -0.2791(4) 0.67271(19) 0.55394(17) 0.0368(8) Uani 1 1 d .
H7A H -0.3368 0.6884 0.5880 0.044 Uiso 1 1 calc R
C8 C -0.2856(4) 0.60110(19) 0.53103(17) 0.0343(7) Uani 1 1 d .
H8A H -0.3471 0.5682 0.5505 0.041 Uiso 1 1 calc R
C9 C -0.2035(3) 0.57584(17) 0.47974(14) 0.0251(6) Uani 1 1 d .
C10 C -0.2128(3) 0.50016(16) 0.45534(15) 0.0251(6) Uani 1 1 d .
C11 C -0.3053(3) 0.44995(18) 0.48169(17) 0.0324(7) Uani 1 1 d .
H11A H -0.3621 0.4656 0.5161 0.039 Uiso 1 1 calc R
C12 C -0.3156(4) 0.37947(18) 0.45926(18) 0.0341(7) Uani 1 1 d .
H12A H -0.3801 0.3472 0.4776 0.041 Uiso 1 1 calc R
C13 C -0.2321(4) 0.35476(18) 0.40961(18) 0.0340(7) Uani 1 1 d .
H13A H -0.2390 0.3057 0.3943 0.041 Uiso 1 1 calc R
C14 C -0.1399(3) 0.40133(17) 0.38286(16) 0.0293(7) Uani 1 1 d .
H14A H -0.0825 0.3840 0.3494 0.035 Uiso 1 1 calc R
C15 C -0.1284(3) 0.47492(16) 0.40418(15) 0.0241(6) Uani 1 1 d .
C15A C -0.0382(3) 0.52796(16) 0.37647(15) 0.0228(6) Uani 1 1 d .
C16 C 0.0665(3) 0.46188(16) 0.27616(16) 0.0271(6) Uani 1 1 d .
H16A H 0.0802 0.4156 0.3033 0.032 Uiso 1 1 calc R
H16B H 0.1539 0.4692 0.2532 0.032 Uiso 1 1 calc R
C17 C -0.0742(3) 0.45787(16) 0.21715(16) 0.0288(7) Uani 1 1 d .
H17A H -0.1622 0.4570 0.2405 0.035 Uiso 1 1 calc R
H17B H -0.0809 0.5018 0.1863 0.035 Uiso 1 1 calc R
C18 C -0.0767(5) 0.3914(2) 0.1693(2) 0.0472(9) Uani 1 1 d .
H18A H 0.0197 0.3876 0.1533 0.057 Uiso 1 1 calc R
H18B H -0.0878 0.3478 0.1986 0.057 Uiso 1 1 calc R
C19 C -0.2009(4) 0.3926(2) 0.1029(2) 0.0490(10) Uani 1 1 d .
H19A H -0.1981 0.3481 0.0748 0.074 Uiso 1 1 calc R
H19B H -0.1883 0.4345 0.0725 0.074 Uiso 1 1 calc R
H19C H -0.2968 0.3962 0.1183 0.074 Uiso 1 1 calc R
C20 C 0.0955(3) 0.71187(15) 0.35589(16) 0.0255(6) Uani 1 1 d .
H20A H 0.1842 0.7188 0.3338 0.031 Uiso 1 1 calc R
H20B H 0.1174 0.7332 0.4054 0.031 Uiso 1 1 calc R
C21 C -0.0360(3) 0.75116(16) 0.31012(16) 0.0260(6) Uani 1 1 d .
H21A H -0.1213 0.7493 0.3353 0.031 Uiso 1 1 calc R
H21B H -0.0656 0.7261 0.2627 0.031 Uiso 1 1 calc R
C22 C -0.0003(4) 0.83012(17) 0.29656(18) 0.0330(7) Uani 1 1 d .
H22A H -0.0930 0.8550 0.2729 0.040 Uiso 1 1 calc R
H22B H 0.0366 0.8540 0.3440 0.040 Uiso 1 1 calc R
C23 C 0.1150(4) 0.8388(2) 0.2490(2) 0.0519(10) Uani 1 1 d .
H23A H 0.1334 0.8903 0.2424 0.078 Uiso 1 1 calc R
H23B H 0.0781 0.8164 0.2014 0.078 Uiso 1 1 calc R
H23C H 0.2078 0.8152 0.2725 0.078 Uiso 1 1 calc R
C24 C 0.4097(3) 0.59838(17) 0.17120(16) 0.0282(7) Uani 1 1 d .
H24A H 0.3546 0.5959 0.1195 0.034 Uiso 1 1 calc R
C25 C 0.4286(3) 0.66758(18) 0.19877(16) 0.0290(7) Uani 1 1 d .
H25A H 0.3847 0.7063 0.1638 0.035 Uiso 1 1 calc R
C26 C 0.5632(3) 0.69106(18) 0.25472(17) 0.0324(7) Uani 1 1 d .
H26A H 0.5907 0.7411 0.2438 0.039 Uiso 1 1 calc R
H26B H 0.6483 0.6591 0.2514 0.039 Uiso 1 1 calc R
C27 C 0.5331(3) 0.68814(17) 0.33252(16) 0.0302(7) Uani 1 1 d .
H27A H 0.6290 0.6834 0.3674 0.036 Uiso 1 1 calc R
H27B H 0.4866 0.7342 0.3432 0.036 Uiso 1 1 calc R
C28 C 0.4341(3) 0.62692(16) 0.34391(13) 0.0196(6) Uani 1 1 d .
H28A H 0.3965 0.6304 0.3905 0.024 Uiso 1 1 calc R
C29 C 0.4433(3) 0.55419(16) 0.31860(15) 0.0257(6) Uani 1 1 d .
H29A H 0.4113 0.5166 0.3508 0.031 Uiso 1 1 calc R
C30 C 0.5622(3) 0.52867(17) 0.27752(16) 0.0287(7) Uani 1 1 d .
H30A H 0.5866 0.4775 0.2902 0.034 Uiso 1 1 calc R
H30B H 0.6537 0.5576 0.2937 0.034 Uiso 1 1 calc R
C31 C 0.5136(4) 0.53534(18) 0.19398(16) 0.0328(7) Uani 1 1 d .
H31A H 0.6031 0.5412 0.1723 0.039 Uiso 1 1 calc R
H31B H 0.4633 0.4900 0.1745 0.039 Uiso 1 1 calc R
C32 C 0.1823(5) 0.3929(2) -0.0072(2) 0.0552(11) Uani 1 1 d D
H32 H 0.1124 0.4034 -0.0556 0.083 Uiso 1 1 d .
Cl2 Cl 0.11559(11) 0.31443(5) 0.02786(5) 0.0495(2) Uani 1 1 d D
Cl3 Cl 0.1951(14) 0.4627(6) 0.0596(4) 0.084(3) Uani 0.50 1 d PD
Cl3' Cl 0.218(4) 0.4624(13) 0.0409(8) 0.147(10) Uani 0.25 1 d PD
Cl3" Cl 0.1626(12) 0.4680(8) 0.0590(7) 0.045(3) Uani 0.25 1 d PD
Cl4 Cl 0.3580(13) 0.3768(8) -0.0211(10) 0.083(4) Uani 0.50 1 d PD
Cl4' Cl 0.3585(19) 0.3566(10) -0.0475(6) 0.072(3) Uani 0.25 1 d PD
Cl4" Cl 0.353(2) 0.4009(15) -0.0236(19) 0.096(7) Uani 0.25 1 d PD

loop_
_atom_site_aniso_label
_atom_site_aniso_U_11
_atom_site_aniso_U_22
_atom_site_aniso_U_33
_atom_site_aniso_U_23
_atom_site_aniso_U_13
_atom_site_aniso_U_12
Rh1 0.01979(13) 0.02334(14) 0.01906(13) 0.00158(8) 0.00172(9) -0.00002(9)
Cl1 0.0316(4) 0.0497(5) 0.0279(4) 0.0012(3) -0.0083(3) 0.0073(4)
N2 0.0200(12) 0.0223(13) 0.0238(12) 0.0005(9) 0.0053(10) -0.0011(10)
N1 0.0201(12) 0.0207(12) 0.0284(12) 0.0000(10) 0.0067(10) -0.0012(10)
C2 0.0176(13) 0.0247(15) 0.0254(14) 0.0010(11) -0.0022(11) 0.0012(12)
C3A 0.0174(13) 0.0269(15) 0.0203(13) 0.0027(11) 0.0016(11) -0.0015(11)
C4 0.0212(14) 0.0289(15) 0.0196(13) 0.0026(11) -0.0012(11) 0.0024(12)
C5 0.0308(16) 0.0313(17) 0.0214(14) 0.0006(12) 0.0015(12) 0.0025(13)
C6 0.0410(18) 0.0340(18) 0.0237(15) -0.0046(13) 0.0040(13) 0.0025(15)
C7 0.0433(19) 0.043(2) 0.0261(15) -0.0049(14) 0.0129(14) 0.0031(16)
C8 0.0325(17) 0.044(2) 0.0278(16) 0.0051(14) 0.0103(14) -0.0006(15)
C9 0.0220(14) 0.0338(17) 0.0182(13) 0.0039(12) 0.0008(11) 0.0040(12)
C10 0.0213(14) 0.0305(16) 0.0213(13) 0.0075(12) -0.0012(11) -0.0001(12)
C11 0.0298(16) 0.0380(18) 0.0298(16) 0.0075(13) 0.0072(13) -0.0009(14)
C12 0.0290(17) 0.0371(18) 0.0361(17) 0.0128(14) 0.0059(14) -0.0053(14)
C13 0.0332(17) 0.0275(17) 0.0384(18) 0.0065(13) 0.0002(14) -0.0052(14)
C14 0.0266(16) 0.0305(16) 0.0298(15) 0.0030(12) 0.0032(13) -0.0004(13)
C15 0.0199(14) 0.0272(15) 0.0236(14) 0.0060(11) 0.0002(11) 0.0000(12)
C15A 0.0192(14) 0.0257(15) 0.0227(13) 0.0030(11) 0.0026(11) 0.0015(12)
C16 0.0249(15) 0.0233(15) 0.0348(16) -0.0031(12) 0.0101(13) 0.0015(12)
C17 0.0306(16) 0.0241(15) 0.0320(16) -0.0040(12) 0.0069(13) -0.0018(13)
C18 0.055(2) 0.041(2) 0.044(2) -0.0147(16) 0.0053(18) 0.0019(18)
C19 0.051(2) 0.056(3) 0.041(2) -0.0157(17) 0.0114(18) -0.0137(19)
C20 0.0234(15) 0.0224(15) 0.0310(15) -0.0002(12) 0.0065(12) -0.0040(12)
C21 0.0225(14) 0.0285(16) 0.0279(15) 0.0019(12) 0.0073(12) -0.0017(12)
C22 0.0323(17) 0.0273(17) 0.0410(18) 0.0072(13) 0.0113(14) 0.0024(14)
C23 0.049(2) 0.043(2) 0.071(3) 0.0191(19) 0.029(2) -0.0013(18)
C24 0.0266(15) 0.0367(17) 0.0218(14) 0.0027(12) 0.0061(12) 0.0026(13)
C25 0.0303(16) 0.0342(17) 0.0244(14) 0.0052(12) 0.0100(12) -0.0025(13)
C26 0.0279(16) 0.0301(17) 0.0409(17) 0.0023(13) 0.0110(14) -0.0090(13)
C27 0.0256(15) 0.0323(17) 0.0303(16) -0.0025(13) -0.0001(13) -0.0055(13)
C28 0.0170(13) 0.0313(15) 0.0088(12) -0.0002(10) -0.0018(10) 0.0006(11)
C29 0.0227(14) 0.0301(16) 0.0234(14) 0.0066(12) 0.0026(11) 0.0014(12)
C30 0.0215(15) 0.0272(16) 0.0365(17) 0.0004(13) 0.0033(12) 0.0041(12)
C31 0.0323(17) 0.0357(18) 0.0321(16) -0.0019(13) 0.0105(13) 0.0058(14)
C32 0.052(2) 0.057(3) 0.046(2) 0.0139(18) -0.0142(19) -0.010(2)
Cl2 0.0586(6) 0.0438(5) 0.0429(5) 0.0043(4) 0.0025(4) 0.0081(4)
Cl3 0.129(6) 0.060(3) 0.043(5) 0.002(3) -0.033(4) -0.042(4)
Cl3' 0.31(3) 0.062(6) 0.042(7) 0.003(5) -0.024(8) -0.058(10)
Cl3" 0.036(3) 0.057(4) 0.048(7) -0.013(4) 0.022(4) -0.020(3)
Cl4 0.053(2) 0.118(12) 0.081(4) 0.042(7) 0.023(3) 0.012(4)
Cl4' 0.055(4) 0.081(7) 0.084(7) 0.021(5) 0.025(5) -0.004(4)
Cl4" 0.087(6) 0.128(17) 0.089(9) 0.035(10) 0.051(6) 0.034(7)

loop_
_atom_type_symbol
_atom_type_description
_atom_type_scat_dispersion_real
_atom_type_scat_dispersion_imag
_atom_type_scat_source
C C 0.0033 0.0016 'International Tables Vol C Tables 4.2.6.8 and 6.1.1.4'
H H 0.0000 0.0000 'International Tables Vol C Tables 4.2.6.8 and 6.1.1.4'
N N 0.0061 0.0033 'International Tables Vol C Tables 4.2.6.8 and 6.1.1.4'
Cl Cl 0.1484 0.1585 'International Tables Vol C Tables 4.2.6.8 and 6.1.1.4'
Rh Rh -1.1178 0.9187 'International Tables Vol C Tables 4.2.6.8 and 6.1.1.4'

loop_
_geom_angle_atom_site_label_1
_geom_angle_atom_site_label_2
_geom_angle_atom_site_label_3
_geom_angle
C2 Rh1 C28 89.89(11)
C2 Rh1 C29 93.40(11)
C28 Rh1 C29 39.69(11)
C2 Rh1 C24 161.67(12)
C28 Rh1 C24 97.48(11)
C29 Rh1 C24 81.95(11)
C2 Rh1 C25 162.00(12)
C28 Rh1 C25 80.85(11)
C29 Rh1 C25 89.29(11)
C24 Rh1 C25 36.25(11)
C2 Rh1 Cl1 90.02(8)
C28 Rh1 Cl1 156.12(8)
C29 Rh1 Cl1 163.97(8)
C24 Rh1 Cl1 89.92(8)
C25 Rh1 Cl1 92.28(8)
C2 N2 C3A 110.5(2)
C2 N2 C20 119.9(2)
C3A N2 C20 128.7(2)
C2 N1 C15A 110.4(2)
C2 N1 C16 119.9(2)
C15A N1 C16 127.9(2)
N2 C2 N1 106.3(2)
N2 C2 Rh1 126.0(2)
N1 C2 Rh1 127.7(2)
C15A C3A N2 106.2(2)
C15A C3A C4 122.8(3)
N2 C3A C4 131.0(3)
C5 C4 C9 119.4(3)
C5 C4 C3A 124.2(3)
C9 C4 C3A 116.4(3)
C6 C5 C4 121.3(3)
C6 C5 H5A 119.4
C4 C5 H5A 119.4
C5 C6 C7 120.1(3)
C5 C6 H6A 119.9
C7 C6 H6A 119.9
C6 C7 C8 119.7(3)
C6 C7 H7A 120.2
C8 C7 H7A 120.2
C7 C8 C9 122.0(3)
C7 C8 H8A 119.0
C9 C8 H8A 119.0
C8 C9 C4 117.5(3)
C8 C9 C10 121.4(3)
C4 C9 C10 121.1(3)
C11 C10 C15 117.6(3)
C11 C10 C9 121.4(3)
C15 C10 C9 121.0(3)
C12 C11 C10 122.1(3)
C12 C11 H11A 119.0
C10 C11 H11A 119.0
C11 C12 C13 120.2(3)
C11 C12 H12A 119.9
C13 C12 H12A 119.9
C14 C13 C12 119.9(3)
C14 C13 H13A 120.1
C12 C13 H13A 120.1
C13 C14 C15 121.2(3)
C13 C14 H14A 119.4
C15 C14 H14A 119.4
C14 C15 C10 119.0(3)
C14 C15 C15A 124.6(3)
C10 C15 C15A 116.4(3)
C3A C15A N1 106.5(2)
C3A C15A C15 122.3(3)
N1 C15A C15 131.2(3)
N1 C16 C17 110.9(2)
N1 C16 H16A 109.5
C17 C16 H16A 109.5
N1 C16 H16B 109.5
C17 C16 H16B 109.5
H16A C16 H16B 108.1
C18 C17 C16 112.2(3)
C18 C17 H17A 109.2
C16 C17 H17A 109.2
C18 C17 H17B 109.2
C16 C17 H17B 109.2
H17A C17 H17B 107.9
C19 C18 C17 113.2(3)
C19 C18 H18A 108.9
C17 C18 H18A 108.9
C19 C18 H18B 108.9
C17 C18 H18B 108.9
H18A C18 H18B 107.7
C18 C19 H19A 109.5
C18 C19 H19B 109.5
H19A C19 H19B 109.5
C18 C19 H19C 109.5
H19A C19 H19C 109.5
H19B C19 H19C 109.5
N2 C20 C21 112.0(2)
N2 C20 H20A 109.2
C21 C20 H20A 109.2
N2 C20 H20B 109.2
C21 C20 H20B 109.2
H20A C20 H20B 107.9
C20 C21 C22 112.2(2)
C20 C21 H21A 109.2
C22 C21 H21A 109.2
C20 C21 H21B 109.2
C22 C21 H21B 109.2
H21A C21 H21B 107.9
C23 C22 C21 113.2(3)
C23 C22 H22A 108.9
C21 C22 H22A 108.9
C23 C22 H22B 108.9
C21 C22 H22B 108.9
H22A C22 H22B 107.7
C22 C23 H23A 109.5
C22 C23 H23B 109.5
H23A C23 H23B 109.5
C22 C23 H23C 109.5
H23A C23 H23C 109.5
H23B C23 H23C 109.5
C25 C24 C31 125.8(3)
C25 C24 Rh1 72.73(17)
C31 C24 Rh1 108.16(19)
C25 C24 H24A 114.0
C31 C24 H24A 114.0
Rh1 C24 H24A 114.0
C24 C25 C26 123.3(3)
C24 C25 Rh1 71.01(17)
C26 C25 Rh1 111.01(19)
C24 C25 H25A 114.5
C26 C25 H25A 114.5
Rh1 C25 H25A 114.5
C25 C26 C27 111.8(2)
C25 C26 H26A 109.3
C27 C26 H26A 109.3
C25 C26 H26B 109.3
C27 C26 H26B 109.3
H26A C26 H26B 107.9
C28 C27 C26 113.0(2)
C28 C27 H27A 109.0
C26 C27 H27A 109.0
C28 C27 H27B 109.0
C26 C27 H27B 109.0
H27A C27 H27B 107.8
C29 C28 C27 126.0(3)
C29 C28 Rh1 70.70(15)
C27 C28 Rh1 111.53(18)
C29 C28 H28A 113.6
C27 C28 H28A 113.6
Rh1 C28 H28A 113.6
C28 C29 C30 123.4(3)
C28 C29 Rh1 69.61(15)
C30 C29 Rh1 113.32(18)
C28 C29 H29A 114.2
C30 C29 H29A 114.2
Rh1 C29 H29A 114.2
C29 C30 C31 113.1(2)
C29 C30 H30A 109.0
C31 C30 H30A 109.0
C29 C30 H30B 109.0
C31 C30 H30B 109.0
H30A C30 H30B 107.8
C24 C31 C30 112.8(3)
C24 C31 H31A 109.0
C30 C31 H31A 109.0
C24 C31 H31B 109.0
C30 C31 H31B 109.0
H31A C31 H31B 107.8
Cl3' C32 Cl4" 86.2(19)
Cl3' C32 Cl4 97.6(15)
Cl4" C32 Cl4 15.3(12)
Cl3' C32 Cl2 120.9(8)
Cl4" C32 Cl2 123.7(8)
Cl4 C32 Cl2 108.8(5)
Cl3' C32 Cl3 13.3(13)
Cl4" C32 Cl3 97.5(14)
Cl4 C32 Cl3 107.4(7)
Cl2 C32 Cl3 108.4(4)
Cl3' C32 Cl3" 19.7(14)
Cl4" C32 Cl3" 105.7(14)
Cl4 C32 Cl3" 116.2(7)
Cl2 C32 Cl3" 106.0(4)
Cl3 C32 Cl3" 9.1(5)
Cl3' C32 Cl4' 113.1(14)
Cl4" C32 Cl4' 27.2(16)
Cl4 C32 Cl4' 16.4(6)
Cl2 C32 Cl4' 103.2(6)
Cl3 C32 Cl4' 123.5(7)
Cl3" C32 Cl4' 132.2(6)
Cl3' C32 H32 112.2(11)
Cl4" C32 H32 105.7(11)
Cl4 C32 H32 110.2(6)
Cl2 C32 H32 106.6(3)
Cl3 C32 H32 115.3(5)
Cl3" C32 H32 108.5(6)
Cl4' C32 H32 98.1(5)
Cl3" Cl3' C32 109(3)
Cl3" Cl3' Cl4" 156(3)
C32 Cl3' Cl4" 48.8(11)
Cl3" Cl3' Cl4 148(3)
C32 Cl3' Cl4 43.4(9)
Cl4" Cl3' Cl4 9.1(8)
Cl3' Cl3" C32 52(2)
Cl4' Cl4 C32 112(2)
Cl4' Cl4 Cl3' 148(3)
C32 Cl4 Cl3' 39.0(8)
Cl4 Cl4' Cl4" 24(3)
Cl4 Cl4' C32 51(2)
Cl4" Cl4' C32 54.3(15)
Cl4' Cl4" C32 98(2)
Cl4' Cl4" Cl3' 143(2)
C32 Cl4" Cl3' 45.1(11)

loop_
_geom_bond_atom_site_label_1
_geom_bond_atom_site_label_2
_geom_bond_distance
Rh1 C2 2.031(3)
Rh1 C28 2.104(3)
Rh1 C29 2.118(3)
Rh1 C24 2.202(3)
Rh1 C25 2.224(3)
Rh1 Cl1 2.3676(11)
N2 C2 1.355(4)
N2 C3A 1.399(4)
N2 C20 1.471(4)
N1 C2 1.358(4)
N1 C15A 1.396(4)
N1 C16 1.472(4)
C3A C15A 1.382(4)
C3A C4 1.442(4)
C4 C5 1.411(4)
C4 C9 1.417(4)
C5 C6 1.374(4)
C5 H5A 0.9500
C6 C7 1.385(5)
C6 H6A 0.9500
C7 C8 1.389(5)
C7 H7A 0.9500
C8 C9 1.410(4)
C8 H8A 0.9500
C9 C10 1.468(4)
C10 C11 1.409(4)
C10 C15 1.423(4)
C11 C12 1.366(5)
C11 H11A 0.9500
C12 C13 1.392(5)
C12 H12A 0.9500
C13 C14 1.368(4)
C13 H13A 0.9500
C14 C15 1.415(4)
C14 H14A 0.9500
C15 C15A 1.443(4)
C16 C17 1.525(4)
C16 H16A 0.9900
C16 H16B 0.9900
C17 C18 1.517(4)
C17 H17A 0.9900
C17 H17B 0.9900
C18 C19 1.511(5)
C18 H18A 0.9900
C18 H18B 0.9900
C19 H19A 0.9800
C19 H19B 0.9800
C19 H19C 0.9800
C20 C21 1.519(4)
C20 H20A 0.9900
C20 H20B 0.9900
C21 C22 1.528(4)
C21 H21A 0.9900
C21 H21B 0.9900
C22 C23 1.518(5)
C22 H22A 0.9900
C22 H22B 0.9900
C23 H23A 0.9800
C23 H23B 0.9800
C23 H23C 0.9800
C24 C25 1.377(4)
C24 C31 1.512(4)
C24 H24A 1.0000
C25 C26 1.516(4)
C25 H25A 1.0000
C26 C27 1.535(4)
C26 H26A 0.9900
C26 H26B 0.9900
C27 C28 1.492(4)
C27 H27A 0.9900
C27 H27B 0.9900
C28 C29 1.433(4)
C28 H28A 1.0000
C29 C30 1.527(4)
C29 H29A 1.0000
C30 C31 1.543(4)
C30 H30A 0.9900
C30 H30B 0.9900
C31 H31A 0.9900
C31 H31B 0.9900
C32 Cl3' 1.57(2)
C32 Cl4" 1.66(2)
C32 Cl4 1.708(16)
C32 Cl2 1.751(4)
C32 Cl3 1.784(11)
C32 Cl3" 1.893(13)
C32 Cl4' 2.026(15)
C32 H32 1.019(4)
Cl3' Cl3" 0.67(4)
Cl3' Cl4" 2.21(5)
Cl3' Cl4 2.47(4)
Cl4 Cl4' 0.62(2)
Cl4' Cl4" 0.94(5)
